data_7112218
loop_
_publ_author_name
'Gang Xiong'
'Xiang-Yang Qin'
'Peng-Fei Shi'
'Yin-Ling Hou'
'Jian-Zhong Cui'
'Bin Zhao'

_publ_section_title
;
 New strategy to construct single-ion magnets: a unique Dy@Zn6 cluster
 exhibiting slow magnetic relaxation
;
_journal_name_full Chem.Commun.
_journal_page_first 4255
_journal_paper_doi 10.1039/C3CC49342C
_journal_volume 50
_journal_year 2014
_chemical_formula_moiety '9(O), C12 H36 Dy1 N9 O30 Zn6, 2(N1 O3)'
_chemical_formula_sum 'C12 H54 Dy N11 O45 Zn6'
_chemical_formula_weight 1627.38
_chemical_name_systematic
;
 ? 
;
_space_group_crystal_system hexagonal
_space_group_IT_number 176
_space_group_name_Hall '-P 6c'
_space_group_name_H-M_alt 'P 63/m'
_symmetry_space_group_name_Hall '-P 6c'
_symmetry_space_group_name_H-M 'P 63/m'
_atom_sites_solution_hydrogens geom
_atom_sites_solution_primary direct
_atom_sites_solution_secondary difmap
_audit_creation_date 2013-05-14
_audit_creation_method
;
  Olex2 1.2
  (compiled Apr 23 2013 17:54:37, GUI svn.r4466)
;
_cell_angle_alpha 90.00
_cell_angle_beta 90.00
_cell_angle_gamma 120.00
_cell_formula_units_Z 2
_cell_length_a 14.5144(4)
_cell_length_b 14.5144(4)
_cell_length_c 15.2404(6)
_cell_measurement_reflns_used 3998
_cell_measurement_temperature 293(2)
_cell_measurement_theta_max 28.9872
_cell_measurement_theta_min 3.1020
_cell_volume 2780.51(15)
_computing_cell_refinement
;
CrysAlisPro, Agilent Technologies,
Version 1.171.35.21 (release 20-01-2012 CrysAlis171 .NET)
(compiled Jan 23 2012,18:06:46)
;
_computing_data_collection
;
CrysAlisPro, Agilent Technologies,
Version 1.171.35.21 (release 20-01-2012 CrysAlis171 .NET)
(compiled Jan 23 2012,18:06:46)
;
_computing_data_reduction
;
CrysAlisPro, Agilent Technologies,
Version 1.171.35.21 (release 20-01-2012 CrysAlis171 .NET)
(compiled Jan 23 2012,18:06:46)
;
_computing_molecular_graphics
;
O. V. Dolomanov, L. J. Bourhis, R. J. Gildea, J. A. K. Howard and H. Puschmann,
OLEX2: a complete structure solution, refinement and analysis program.
J. Appl. Cryst. (2009). 42, 339-341.
;
_computing_publication_material
;
O. V. Dolomanov, L. J. Bourhis, R. J. Gildea, J. A. K. Howard and H. Puschmann,
OLEX2: a complete structure solution, refinement and analysis program.
J. Appl. Cryst. (2009). 42, 339-341.
;
_computing_structure_refinement
;
XH, G.M. Sheldrick, Acta Cryst.
(2008). A64, 112-122
;
_computing_structure_solution
;
XS, G.M. Sheldrick, Acta Cryst.
(2008). A64, 112-122
;
_diffrn_ambient_temperature 293(2)
_diffrn_detector_area_resol_mean 16.2116
_diffrn_measured_fraction_theta_full 0.991
_diffrn_measured_fraction_theta_max 0.991
_diffrn_measurement_details
;
  1 omega   39.00   69.00   1.0000    5.0000
omega____ theta____ kappa____ phi______ frames
    -       18.1935  178.0000   60.0000 30

  2 omega  -47.00   42.00   1.0000    5.0000
omega____ theta____ kappa____ phi______ frames
    -       18.1935  -37.0000  120.0000 89
;
_diffrn_measurement_device_type 'SuperNova, Single source at offset), Eos'
_diffrn_measurement_method '\w scans'
_diffrn_orient_matrix_UB_11 -0.0062129000
_diffrn_orient_matrix_UB_12 -0.0451117000
_diffrn_orient_matrix_UB_13 -0.0230931000
_diffrn_orient_matrix_UB_21 0.0558653000
_diffrn_orient_matrix_UB_22 0.0253556000
_diffrn_orient_matrix_UB_23 -0.0060170000
_diffrn_orient_matrix_UB_31 0.0047205000
_diffrn_orient_matrix_UB_32 -0.0223571000
_diffrn_orient_matrix_UB_33 0.0400096000
_diffrn_radiation_monochromator mirror
_diffrn_radiation_type 'Mo K\a'
_diffrn_radiation_wavelength 0.7107
_diffrn_reflns_av_R_equivalents 0.0310
_diffrn_reflns_av_unetI/netI 0.0288
_diffrn_reflns_limit_h_max 12
_diffrn_reflns_limit_h_min -16
_diffrn_reflns_limit_k_max 17
_diffrn_reflns_limit_k_min -16
_diffrn_reflns_limit_l_max 18
_diffrn_reflns_limit_l_min -10
_diffrn_reflns_number 5702
_diffrn_reflns_theta_full 25.01
_diffrn_reflns_theta_max 25.01
_diffrn_reflns_theta_min 3.51
_diffrn_source 'SuperNova (Mo) X-ray Source'
_exptl_absorpt_coefficient_mu 3.986
_exptl_absorpt_correction_T_max 1.00000
_exptl_absorpt_correction_T_min 0.58097
_exptl_absorpt_correction_type multi-scan
_exptl_absorpt_process_details
;
CrysAlisPro, Agilent Technologies,
Version 1.171.35.21 (release 20-01-2012 CrysAlis171 .NET)
(compiled Jan 23 2012,18:06:46)
Empirical absorption correction using spherical harmonics,
 implemented in SCALE3 ABSPACK scaling algorithm.
;
_exptl_crystal_density_diffrn 1.944
_exptl_crystal_density_method 'not measured'
_exptl_crystal_F_000 1618
_exptl_crystal_size_max 0.4
_exptl_crystal_size_mid 0.2
_exptl_crystal_size_min 0.2
_refine_diff_density_max 1.221
_refine_diff_density_min -0.703
_refine_diff_density_rms 0.104
_refine_ls_extinction_method none
_refine_ls_goodness_of_fit_ref 1.085
_refine_ls_hydrogen_treatment mixed
_refine_ls_matrix_type full
_refine_ls_number_parameters 129
_refine_ls_number_reflns 1684
_refine_ls_number_restraints 12
_refine_ls_restrained_S_all 1.080
_refine_ls_R_factor_all 0.0347
_refine_ls_R_factor_gt 0.0305
_refine_ls_shift/su_max 0.011
_refine_ls_shift/su_mean 0.000
_refine_ls_structure_factor_coef Fsqd
_refine_ls_weighting_details 'calc w=1/[\s^2^(Fo^2^)+(0.0410P)^2^+5.6055P] where P=(Fo^2^+2Fc^2^)/3'
_refine_ls_weighting_scheme calc
_refine_ls_wR_factor_gt 0.0813
_refine_ls_wR_factor_ref 0.0842
_reflns_number_gt 1521
_reflns_number_total 1684
_reflns_threshold_expression >2sigma(I)
_cod_data_source_file c3cc49342c2.cif
_cod_data_source_block p120910f1
_cod_database_code 7112218
_chemical_oxdiff_formula C12CD1DY1
_chemical_oxdiff_usercomment CD1DY1
_reflns_odcompleteness_completeness 99.70
_reflns_odcompleteness_iscentric 1
_reflns_odcompleteness_theta 26.32
_olex2_refinement_description
;
1. Fixed Uiso
 At 1.2 times of:
  All N(H,H) groups
 At 1.5 times of:
  All C(H,H) groups, All O(H,H) groups
2. Uiso/Uaniso restraints and constraints
Uanis(O11) \\sim Ueq, Uanis(O9) \\sim Ueq: with sigma of 0.01 and sigma for terminal atoms of 0.001
3. Others
 Fixed Sof: O9(0.33333)
4.a Riding coordinates:
 C2(H2A,H2B)
4.b Rotating group:
 O6(H6A,H6B)
4.c Secondary CH2 refined with riding coordinates:
 N1(H1A,H1B)
;

loop_
_space_group_symop_id
_space_group_symop_operation_xyz
1 'x, y, z'
2 'x-y, x, z+1/2'
3 '-y, x-y, z'
4 '-x, -y, z+1/2'
5 '-x+y, -x, z'
6 'y, -x+y, z+1/2'
7 '-x, -y, -z'
8 '-x+y, -x, -z-1/2'
9 'y, -x+y, -z'
10 'x, y, -z-1/2'
11 'x-y, x, -z'
12 '-y, x-y, -z-1/2'

loop_
_atom_site_label
_atom_site_type_symbol
_atom_site_fract_x
_atom_site_fract_y
_atom_site_fract_z
_atom_site_U_iso_or_equiv
_atom_site_adp_type
_atom_site_occupancy
_atom_site_symmetry_multiplicity
_atom_site_calc_flag
_atom_site_refinement_flags
O9 O 0.179(3) 0.001(3) 0.113(3) 0.233(14) Uani 0.33 1 d PU
Dy1 Dy 0.6667 0.3333 0.2500 0.01692(16) Uani 1 6 d S
Zn1 Zn 0.51183(4) 0.42354(4) 0.13638(3) 0.02938(18) Uani 1 1 d .
O1 O 0.5923(3) 0.4522(3) 0.2500 0.0221(8) Uani 1 2 d S
O4 O 0.3790(4) 0.3360(4) 0.2500 0.0487(13) Uani 1 2 d S
O5 O 0.2450(5) 0.3274(7) 0.3195(4) 0.124(2) Uani 1 1 d .
O2 O 0.5325(2) 0.2860(2) 0.13699(18) 0.0267(7) Uani 1 1 d .
O3 O 0.4854(3) 0.1357(2) 0.0641(2) 0.0373(8) Uani 1 1 d .
O6 O 0.4847(3) 0.5498(3) 0.1326(3) 0.0479(9) Uani 1 1 d .
H6A H 0.5119 0.5926 0.1792 0.072 Uiso 1 1 d R
H6B H 0.4152 0.5279 0.1317 0.072 Uiso 1 1 d R
N2 N 0.2891(6) 0.3302(7) 0.2500 0.067(2) Uani 1 2 d S
N1 N 0.4023(3) 0.3306(3) 0.0443(3) 0.0403(10) Uani 1 1 d .
H1A H 0.3370 0.3119 0.0644 0.048 Uiso 1 1 calc R
H1B H 0.4134 0.3693 -0.0047 0.048 Uiso 1 1 calc R
C2 C 0.4051(5) 0.2352(4) 0.0220(4) 0.0492(14) Uani 1 1 d .
H2A H 0.4275 0.2403 -0.0386 0.074 Uiso 1 1 d R
H2B H 0.3341 0.1741 0.0269 0.074 Uiso 1 1 d R
C1 C 0.4806(3) 0.2180(3) 0.0783(3) 0.0282(9) Uani 1 1 d .
O7 O 0.3082(4) 0.5737(3) 0.1361(4) 0.096(2) Uani 1 1 d .
N3 N 0.3333 0.6667 0.1342(6) 0.055(2) Uani 1 3 d S
O10 O 0.3252(9) 0.1070(8) 0.2500 0.147(4) Uani 1 2 d S
O8 O 0.0934(7) 0.3926(8) 0.2500 0.105(3) Uani 1 2 d S
O11 O 0.0000 0.0000 0.0000 2.0000(13) Uani 1 6 d SU

loop_
_atom_site_aniso_label
_atom_site_aniso_U_11
_atom_site_aniso_U_22
_atom_site_aniso_U_33
_atom_site_aniso_U_23
_atom_site_aniso_U_13
_atom_site_aniso_U_12
O9 0.233(14) 0.233(14) 0.233(14) -0.0001(10) 0.0002(10) 0.116(7)
Dy1 0.01471(18) 0.01471(18) 0.0213(3) 0.000 0.000 0.00736(9)
Zn1 0.0318(3) 0.0285(3) 0.0345(3) -0.0010(2) -0.0082(2) 0.0201(2)
O1 0.0211(19) 0.0230(19) 0.025(2) 0.000 0.000 0.0135(16)
O4 0.030(3) 0.062(3) 0.061(3) 0.000 0.000 0.028(2)
O5 0.074(4) 0.214(8) 0.105(4) -0.011(5) 0.014(3) 0.086(5)
O2 0.0276(15) 0.0214(14) 0.0314(16) -0.0058(13) -0.0100(13) 0.0126(13)
O3 0.0443(19) 0.0292(16) 0.0425(19) -0.0141(15) -0.0162(15) 0.0213(15)
O6 0.053(2) 0.046(2) 0.063(2) 0.0028(18) -0.0047(18) 0.0384(19)
N2 0.041(4) 0.077(5) 0.089(6) 0.000 0.000 0.033(4)
N1 0.040(2) 0.038(2) 0.047(2) 0.0009(19) -0.015(2) 0.0221(19)
C2 0.059(3) 0.055(3) 0.049(3) -0.018(3) -0.029(3) 0.041(3)
C1 0.025(2) 0.028(2) 0.031(2) -0.0014(19) -0.0035(19) 0.0123(18)
O7 0.054(3) 0.040(2) 0.192(7) -0.005(3) 0.005(3) 0.022(2)
N3 0.037(3) 0.037(3) 0.091(7) 0.000 0.000 0.0183(13)
O10 0.151(9) 0.100(7) 0.192(11) 0.000 0.000 0.065(7)
O8 0.121(7) 0.135(7) 0.114(6) 0.000 0.000 0.106(6)
O11 2.0000(13) 2.0000(13) 2.0000(18) 0.000 0.000 1.0000(6)

loop_
_atom_type_symbol
_atom_type_description
_atom_type_scat_dispersion_real
_atom_type_scat_dispersion_imag
_atom_type_scat_source
C C 0.0033 0.0016 'International Tables Vol C Tables 4.2.6.8 and 6.1.1.4'
H H 0.0000 0.0000 'International Tables Vol C Tables 4.2.6.8 and 6.1.1.4'
Dy Dy -0.1892 4.4098 'International Tables Vol C Tables 4.2.6.8 and 6.1.1.4'
N N 0.0061 0.0033 'International Tables Vol C Tables 4.2.6.8 and 6.1.1.4'
O O 0.0106 0.0060 'International Tables Vol C Tables 4.2.6.8 and 6.1.1.4'
Zn Zn 0.2839 1.4301 'International Tables Vol C Tables 4.2.6.8 and 6.1.1.4'

loop_
_geom_angle_atom_site_label_1
_geom_angle_atom_site_label_2
_geom_angle_atom_site_label_3
_geom_angle
_geom_angle_site_symmetry_1
_geom_angle_site_symmetry_3
Zn1 Dy1 Zn1 98.394(11) 12_656 8_666
Zn1 Dy1 Zn1 128.171(5) 3_655 8_666
Zn1 Dy1 Zn1 58.131(17) 3_655 12_656
O1 Dy1 Zn1 32.95(4) 8_666 8_666
O1 Dy1 Zn1 129.14(7) 3_655 8_666
O1 Dy1 Zn1 129.14(7) . 3_655
O1 Dy1 Zn1 32.95(4) 3_655 3_655
O1 Dy1 Zn1 102.00(8) . 8_666
O1 Dy1 Zn1 102.00(8) 8_666 12_656
O1 Dy1 Zn1 102.00(8) 8_666 3_655
O1 Dy1 Zn1 129.14(7) . 12_656
O1 Dy1 Zn1 32.95(4) 3_655 12_656
O1 Dy1 O1 120.0 8_666 3_655
O1 Dy1 O1 120.000(1) 8_666 .
O1 Dy1 O1 120.000(1) 3_655 .
O2 Dy1 Zn1 83.36(7) 5_665 8_666
O2 Dy1 Zn1 103.90(7) 8_666 12_656
O2 Dy1 Zn1 158.34(7) . 8_666
O2 Dy1 Zn1 103.90(7) 10_556 8_666
O2 Dy1 Zn1 36.40(7) 12_656 12_656
O2 Dy1 Zn1 158.34(7) 5_665 12_656
O2 Dy1 Zn1 102.71(7) . 12_656
O2 Dy1 Zn1 62.02(6) 10_556 12_656
O2 Dy1 Zn1 83.36(7) 3_655 12_656
O2 Dy1 Zn1 83.36(7) 12_656 3_655
O2 Dy1 Zn1 158.34(7) 8_666 3_655
O2 Dy1 Zn1 36.40(6) 3_655 3_655
O2 Dy1 Zn1 102.71(7) 10_556 3_655
O2 Dy1 Zn1 103.90(7) 5_665 3_655
O2 Dy1 Zn1 102.71(7) 3_655 8_666
O2 Dy1 Zn1 62.02(7) 12_656 8_666
O2 Dy1 Zn1 62.02(6) . 3_655
O2 Dy1 Zn1 36.40(6) 8_666 8_666
O2 Dy1 O1 68.01(9) . .
O2 Dy1 O1 68.01(9) 10_556 .
O2 Dy1 O1 70.74(9) 5_665 .
O2 Dy1 O1 70.74(9) 8_666 .
O2 Dy1 O1 134.78(7) 12_656 .
O2 Dy1 O1 70.74(9) 10_556 3_655
O2 Dy1 O1 134.78(7) 3_655 .
O2 Dy1 O1 70.74(9) . 3_655
O2 Dy1 O1 134.78(7) 5_665 3_655
O2 Dy1 O1 134.78(7) 8_666 3_655
O2 Dy1 O1 68.01(9) 12_656 3_655
O2 Dy1 O1 68.01(9) 3_655 3_655
O2 Dy1 O1 134.78(7) 10_556 8_666
O2 Dy1 O1 134.78(7) . 8_666
O2 Dy1 O1 68.01(9) 5_665 8_666
O2 Dy1 O1 68.01(9) 8_666 8_666
O2 Dy1 O1 70.74(9) 3_655 8_666
O2 Dy1 O1 70.74(9) 12_656 8_666
O2 Dy1 O2 90.37(14) . 10_556
O2 Dy1 O2 138.73(5) 5_665 10_556
O2 Dy1 O2 75.24(11) 8_666 10_556
O2 Dy1 O2 75.24(11) 12_656 10_556
O2 Dy1 O2 138.73(5) 3_655 10_556
O2 Dy1 O2 75.24(11) 5_665 .
O2 Dy1 O2 138.73(5) 8_666 .
O2 Dy1 O2 138.73(5) 12_656 .
O2 Dy1 O2 75.24(11) 3_655 .
O2 Dy1 O2 90.37(14) 8_666 5_665
O2 Dy1 O2 138.73(5) 12_656 5_665
O2 Dy1 O2 75.24(11) 3_655 5_665
O2 Dy1 O2 75.24(11) 12_656 8_666
O2 Dy1 O2 138.73(5) 3_655 8_666
O2 Dy1 O2 90.37(14) 3_655 12_656
O1 Zn1 Dy1 41.44(10) . .
O1 Zn1 O4 73.82(12) . .
O1 Zn1 O2 81.54(12) . .
O1 Zn1 O3 92.75(13) . 5_665
O1 Zn1 O6 100.96(15) . .
O1 Zn1 N1 155.13(15) . .
O4 Zn1 Dy1 86.73(10) . .
O2 Zn1 Dy1 41.82(7) . .
O2 Zn1 O4 87.37(15) . .
O3 Zn1 Dy1 84.54(8) 5_665 .
O3 Zn1 O4 166.36(12) 5_665 .
O3 Zn1 O2 93.05(12) 5_665 .
O6 Zn1 Dy1 140.98(11) . .
O6 Zn1 O4 91.76(16) . .
O6 Zn1 O2 177.02(13) . .
O6 Zn1 O3 88.46(14) . 5_665
N1 Zn1 Dy1 121.10(11) . .
N1 Zn1 O4 89.55(15) . .
N1 Zn1 O2 79.30(13) . .
N1 Zn1 O3 103.93(15) . 5_665
N1 Zn1 O6 97.85(15) . .
Zn1 O1 Dy1 105.61(11) . .
Zn1 O1 Dy1 105.61(11) 10_556 .
Zn1 O1 Zn1 118.71(18) . 10_556
Zn1 O4 Zn1 91.14(16) 10_556 .
N2 O4 Zn1 123.9(3) . 10_556
N2 O4 Zn1 123.9(3) . .
Zn1 O2 Dy1 101.77(10) . .
C1 O2 Dy1 143.4(3) . .
C1 O2 Zn1 114.5(3) . .
C1 O3 Zn1 124.8(3) . 3_655
Zn1 O6 H6A 112.4 . .
Zn1 O6 H6B 111.6 . .
H6A O6 H6B 106.6 . .
O5 N2 O4 120.4(4) 10_556 .
O5 N2 O4 120.4(4) . .
O5 N2 O5 119.2(8) 10_556 .
Zn1 N1 H1A 108.7 . .
Zn1 N1 H1B 108.7 . .
H1A N1 H1B 107.6 . .
C2 N1 Zn1 114.2(3) . .
C2 N1 H1A 108.7 . .
C2 N1 H1B 108.7 . .
N1 C2 H2A 108.7 . .
N1 C2 H2B 109.5 . .
N1 C2 C1 113.3(4) . .
H2A C2 H2B 107.8 . .
C1 C2 H2A 108.1 . .
C1 C2 H2B 109.4 . .
O2 C1 C2 118.1(4) . .
O3 C1 O2 125.0(4) . .
O3 C1 C2 116.8(4) . .
O7 N3 O7 119.94(5) 5_565 3_665
O7 N3 O7 119.94(5) 5_565 .
O7 N3 O7 119.94(5) 3_665 .

loop_
_geom_bond_atom_site_label_1
_geom_bond_atom_site_label_2
_geom_bond_distance
_geom_bond_site_symmetry_2
Dy1 Zn1 3.5644(5) 8_666
Dy1 Zn1 3.5644(5) 12_656
Dy1 Zn1 3.5644(5) 3_655
Dy1 O1 2.450(4) .
Dy1 O1 2.450(4) 3_655
Dy1 O1 2.450(4) 8_666
Dy1 O2 2.428(3) 10_556
Dy1 O2 2.428(3) .
Dy1 O2 2.428(3) 5_665
Dy1 O2 2.428(3) 8_666
Dy1 O2 2.428(3) 12_656
Dy1 O2 2.428(3) 3_655
Zn1 O1 2.0127(19) .
Zn1 O4 2.425(3) .
Zn1 O2 2.161(3) .
Zn1 O3 2.084(3) 5_665
Zn1 O6 2.059(3) .
Zn1 N1 2.042(4) .
O1 Zn1 2.0127(19) 10_556
O4 Zn1 2.425(3) 10_556
O4 N2 1.265(8) .
O5 N2 1.227(6) .
O2 C1 1.264(5) .
O3 Zn1 2.084(3) 3_655
O3 C1 1.250(5) .
O6 H6A 0.8953 .
O6 H6B 0.8931 .
N2 O5 1.227(6) 10_556
N1 H1A 0.9000 .
N1 H1B 0.9000 .
N1 C2 1.445(6) .
C2 H2A 0.9700 .
C2 H2B 0.9695 .
C2 C1 1.508(6) .
O7 N3 1.210(4) .
N3 O7 1.210(4) 5_565
N3 O7 1.210(4) 3_665

loop_
_geom_torsion_atom_site_label_1
_geom_torsion_atom_site_label_2
_geom_torsion_atom_site_label_3
_geom_torsion_atom_site_label_4
_geom_torsion
_geom_torsion_site_symmetry_1
_geom_torsion_site_symmetry_4
Dy1 Zn1 O1 Zn1 -118.1(3) . 10_556
Dy1 Zn1 O4 Zn1 50.45(12) . 10_556
Dy1 Zn1 O4 N2 -176.2(5) . .
Dy1 Zn1 O2 C1 -175.2(3) . .
Dy1 Zn1 N1 C2 -8.2(4) . .
Dy1 O2 C1 O3 4.0(8) . .
Dy1 O2 C1 C2 -177.4(4) . .
Zn1 Dy1 Zn1 O1 161.02(14) 3_655 .
Zn1 Dy1 Zn1 O1 105.28(14) 12_656 .
Zn1 Dy1 Zn1 O1 -43.39(14) 8_666 .
Zn1 Dy1 Zn1 O4 -112.47(11) 8_666 .
Zn1 Dy1 Zn1 O4 36.19(11) 12_656 .
Zn1 Dy1 Zn1 O4 91.94(11) 3_655 .
Zn1 Dy1 Zn1 O2 -53.53(12) 12_656 .
Zn1 Dy1 Zn1 O2 157.81(12) 8_666 .
Zn1 Dy1 Zn1 O2 2.22(12) 3_655 .
Zn1 Dy1 Zn1 O3 57.04(9) 8_666 5_665
Zn1 Dy1 Zn1 O3 -154.30(10) 12_656 5_665
Zn1 Dy1 Zn1 O3 -98.55(9) 3_655 5_665
Zn1 Dy1 Zn1 O6 -23.71(17) 8_666 .
Zn1 Dy1 Zn1 O6 124.95(17) 12_656 .
Zn1 Dy1 Zn1 O6 -179.30(17) 3_655 .
Zn1 Dy1 Zn1 N1 160.03(15) 8_666 .
Zn1 Dy1 Zn1 N1 4.44(15) 3_655 .
Zn1 Dy1 Zn1 N1 -51.31(15) 12_656 .
Zn1 Dy1 O1 Zn1 146.49(11) 8_666 .
Zn1 Dy1 O1 Zn1 -102.08(8) 12_656 .
Zn1 Dy1 O1 Zn1 -24.51(17) 3_655 .
Zn1 Dy1 O1 Zn1 102.08(8) 3_655 10_556
Zn1 Dy1 O1 Zn1 24.51(17) 12_656 10_556
Zn1 Dy1 O1 Zn1 -86.93(13) 8_666 10_556
Zn1 Dy1 O2 Zn1 -177.51(13) 3_655 .
Zn1 Dy1 O2 Zn1 -53.6(2) 8_666 .
Zn1 Dy1 O2 Zn1 139.60(8) 12_656 .
Zn1 Dy1 O2 C1 -4.9(4) 3_655 .
Zn1 Dy1 O2 C1 -47.8(5) 12_656 .
Zn1 Dy1 O2 C1 119.0(4) 8_666 .
Zn1 O4 N2 O5 30.6(11) . 10_556
Zn1 O4 N2 O5 149.4(7) 10_556 10_556
Zn1 O4 N2 O5 -30.6(11) 10_556 .
Zn1 O4 N2 O5 -149.4(7) . .
Zn1 O2 C1 O3 176.0(4) . .
Zn1 O2 C1 C2 -5.4(5) . .
Zn1 O3 C1 O2 2.1(6) 3_655 .
Zn1 O3 C1 C2 -176.5(3) 3_655 .
Zn1 N1 C2 C1 6.1(6) . .
O1 Dy1 Zn1 O1 127.73(10) 3_655 .
O1 Dy1 Zn1 O1 -85.95(7) 8_666 .
O1 Dy1 Zn1 O4 -69.08(18) . .
O1 Dy1 Zn1 O4 58.65(12) 3_655 .
O1 Dy1 Zn1 O4 -155.04(13) 8_666 .
O1 Dy1 Zn1 O2 115.24(14) 8_666 .
O1 Dy1 Zn1 O2 -158.80(19) . .
O1 Dy1 Zn1 O2 -31.07(12) 3_655 .
O1 Dy1 Zn1 O3 100.42(17) . 5_665
O1 Dy1 Zn1 O3 -131.85(10) 3_655 5_665
O1 Dy1 Zn1 O3 14.47(12) 8_666 5_665
O1 Dy1 Zn1 O6 19.7(2) . .
O1 Dy1 Zn1 O6 147.40(18) 3_655 .
O1 Dy1 Zn1 O6 -66.28(18) 8_666 .
O1 Dy1 Zn1 N1 -28.85(15) 3_655 .
O1 Dy1 Zn1 N1 117.46(16) 8_666 .
O1 Dy1 Zn1 N1 -156.6(2) . .
O1 Dy1 O1 Zn1 -116.71(12) 8_666 10_556
O1 Dy1 O1 Zn1 63.29(12) 3_655 10_556
O1 Dy1 O1 Zn1 116.71(12) 8_666 .
O1 Dy1 O1 Zn1 -63.29(12) 3_655 .
O1 Dy1 O2 Zn1 147.67(13) 3_655 .
O1 Dy1 O2 Zn1 -98.79(16) 8_666 .
O1 Dy1 O2 Zn1 12.24(10) . .
O1 Dy1 O2 C1 -39.7(4) 3_655 .
O1 Dy1 O2 C1 -175.2(5) . .
O1 Dy1 O2 C1 73.8(5) 8_666 .
O1 Zn1 O4 Zn1 10.38(14) . 10_556
O1 Zn1 O4 N2 143.7(5) . .
O1 Zn1 O2 Dy1 -14.00(12) . .
O1 Zn1 O2 C1 170.8(3) . .
O1 Zn1 N1 C2 -46.9(6) . .
O4 Zn1 O1 Dy1 103.82(18) . .
O4 Zn1 O1 Zn1 -14.3(2) . 10_556
O4 Zn1 O2 Dy1 -88.02(12) . .
O4 Zn1 O2 C1 96.8(3) . .
O4 Zn1 N1 C2 -94.1(4) . .
O2 Dy1 Zn1 O1 -162.26(16) 3_655 .
O2 Dy1 Zn1 O1 67.9(2) 12_656 .
O2 Dy1 Zn1 O1 -14.10(16) 8_666 .
O2 Dy1 Zn1 O1 -97.64(16) 5_665 .
O2 Dy1 Zn1 O1 158.80(19) . .
O2 Dy1 Zn1 O1 59.09(16) 10_556 .
O2 Dy1 Zn1 O4 -9.99(13) 10_556 .
O2 Dy1 Zn1 O4 89.72(16) . .
O2 Dy1 Zn1 O4 -166.73(13) 5_665 .
O2 Dy1 Zn1 O4 -83.18(13) 8_666 .
O2 Dy1 Zn1 O4 -1.2(2) 12_656 .
O2 Dy1 Zn1 O4 128.66(13) 3_655 .
O2 Dy1 Zn1 O2 -99.71(17) 10_556 .
O2 Dy1 Zn1 O2 103.55(19) 5_665 .
O2 Dy1 Zn1 O2 -172.90(8) 8_666 .
O2 Dy1 Zn1 O2 -90.9(3) 12_656 .
O2 Dy1 Zn1 O2 38.94(13) 3_655 .
O2 Dy1 Zn1 O3 159.51(12) 10_556 5_665
O2 Dy1 Zn1 O3 -100.77(15) . 5_665
O2 Dy1 Zn1 O3 2.78(12) 5_665 5_665
O2 Dy1 Zn1 O3 86.33(12) 8_666 5_665
O2 Dy1 Zn1 O3 168.3(2) 12_656 5_665
O2 Dy1 Zn1 O3 -61.84(12) 3_655 5_665
O2 Dy1 Zn1 O6 78.76(18) 10_556 .
O2 Dy1 Zn1 O6 178.5(2) . .
O2 Dy1 Zn1 O6 -77.97(19) 5_665 .
O2 Dy1 Zn1 O6 5.58(18) 8_666 .
O2 Dy1 Zn1 O6 87.5(3) 12_656 .
O2 Dy1 Zn1 O6 -142.59(18) 3_655 .
O2 Dy1 Zn1 N1 -97.49(16) 10_556 .
O2 Dy1 Zn1 N1 2.22(18) . .
O2 Dy1 Zn1 N1 105.77(17) 5_665 .
O2 Dy1 Zn1 N1 -170.68(16) 8_666 .
O2 Dy1 Zn1 N1 -88.7(2) 12_656 .
O2 Dy1 Zn1 N1 41.16(16) 3_655 .
O2 Dy1 O1 Zn1 24.6(2) 3_655 .
O2 Dy1 O1 Zn1 -151.21(10) 12_656 .
O2 Dy1 O1 Zn1 165.42(16) 8_666 .
O2 Dy1 O1 Zn1 68.00(12) 5_665 .
O2 Dy1 O1 Zn1 -13.38(12) . .
O2 Dy1 O1 Zn1 -113.20(17) 10_556 .
O2 Dy1 O1 Zn1 151.21(10) 3_655 10_556
O2 Dy1 O1 Zn1 -24.6(2) 12_656 10_556
O2 Dy1 O1 Zn1 -68.00(12) 8_666 10_556
O2 Dy1 O1 Zn1 -165.42(16) 5_665 10_556
O2 Dy1 O1 Zn1 113.20(17) . 10_556
O2 Dy1 O1 Zn1 13.38(12) 10_556 10_556
O2 Dy1 O2 Zn1 145.99(14) 12_656 .
O2 Dy1 O2 Zn1 78.26(12) 10_556 .
O2 Dy1 O2 Zn1 -140.88(10) 3_655 .
O2 Dy1 O2 Zn1 -62.60(15) 5_665 .
O2 Dy1 O2 Zn1 10.53(11) 8_666 .
O2 Dy1 O2 C1 110.0(4) 5_665 .
O2 Dy1 O2 C1 -109.1(4) 10_556 .
O2 Dy1 O2 C1 -176.9(5) 8_666 .
O2 Dy1 O2 C1 31.7(5) 3_655 .
O2 Dy1 O2 C1 -41.4(4) 12_656 .
O2 Zn1 O1 Dy1 14.11(12) . .
O2 Zn1 O1 Zn1 -104.0(2) . 10_556
O2 Zn1 O4 Zn1 92.33(14) . 10_556
O2 Zn1 O4 N2 -134.3(5) . .
O2 Zn1 N1 C2 -6.7(4) . .
O3 Zn1 O1 Dy1 -78.57(14) 5_665 .
O3 Zn1 O1 Zn1 163.29(19) 5_665 10_556
O3 Zn1 O4 Zn1 0.2(7) 5_665 10_556
O3 Zn1 O4 N2 133.6(6) 5_665 .
O3 Zn1 O2 Dy1 78.33(13) 5_665 .
O3 Zn1 O2 C1 -96.8(3) 5_665 .
O3 Zn1 N1 C2 83.8(4) 5_665 .
O6 Zn1 O1 Dy1 -167.53(14) . .
O6 Zn1 O1 Zn1 74.3(2) . 10_556
O6 Zn1 O4 Zn1 -90.52(17) . 10_556
O6 Zn1 O4 N2 42.8(5) . .
O6 Zn1 O2 Dy1 -161(3) . .
O6 Zn1 O2 C1 24(3) . .
O6 Zn1 N1 C2 174.2(4) . .
N1 Zn1 O1 Dy1 54.0(4) . .
N1 Zn1 O1 Zn1 -64.1(4) . 10_556
N1 Zn1 O4 Zn1 171.64(16) . 10_556
N1 Zn1 O4 N2 -55.0(5) . .
N1 Zn1 O2 Dy1 -178.07(16) . .
N1 Zn1 O2 C1 6.8(3) . .
N1 C2 C1 O2 -0.3(7) . .
N1 C2 C1 O3 178.4(4) . .
